data_7156311
loop_
_publ_author_name
'Liu, Guotao'
'Chen, Weijie'
'Xu, Zhiqiang'
'Ye, Fengying'
'Pan, Yingle'
'Chen, Xiaoqiang'
'Liu, Sheng Hua'
'Zeng, Lintao'
'Yin, Jun'

_publ_section_title
;
 Regulating glutathione-responsiveness of naphthalimide-based fluorescent
 probes by an oxidation strategy.
;
_journal_issue 30
_journal_name_full 'Organic &amp; biomolecular chemistry'
_journal_page_first 5517
_journal_page_last 5523
_journal_paper_doi 10.1039/c8ob01258j
_journal_volume 16
_journal_year 2018
_chemical_formula_sum 'C23.5 H28 Cl3 N3 O6 S2'
_chemical_formula_weight 618.96
_space_group_crystal_system triclinic
_space_group_IT_number 2
_space_group_name_Hall '-P 1'
_space_group_name_H-M_alt 'P -1'
_symmetry_space_group_name_Hall '-P 1'
_symmetry_space_group_name_H-M 'P -1'
_atom_sites_solution_hydrogens geom
_audit_creation_method SHELXL-2014/7
_audit_update_record
;
2017-06-26 deposited with the CCDC.
2018-07-12 downloaded from the CCDC.
;
_cell_angle_alpha 102.732(5)
_cell_angle_beta 104.959(5)
_cell_angle_gamma 107.249(5)
_cell_formula_units_Z 2
_cell_length_a 8.139(3)
_cell_length_b 13.440(4)
_cell_length_c 13.650(5)
_cell_measurement_reflns_used 2357
_cell_measurement_temperature 100(2)
_cell_measurement_theta_max 26.12
_cell_measurement_theta_min 2.67
_cell_volume 1304.4(8)
_computing_cell_refinement 'Bruker SAINT'
_computing_data_collection 'Bruker APEX2'
_computing_data_reduction 'Bruker SAINT'
_computing_molecular_graphics 'Bruker SHELXTL'
_computing_publication_material 'Bruker SHELXTL'
_computing_structure_refinement 'SHELXL-2014/7 (Sheldrick, 2014)'
_computing_structure_solution 'SHELXS-97 (Sheldrick, 2008)'
_diffrn_ambient_temperature 100(2)
_diffrn_measured_fraction_theta_full 0.982
_diffrn_measured_fraction_theta_max 0.982
_diffrn_measurement_device_type 'Bruker APEX-II CCD'
_diffrn_measurement_method '\f and \w scans'
_diffrn_radiation_type MoK\a
_diffrn_radiation_wavelength 0.71073
_diffrn_reflns_av_R_equivalents 0.0470
_diffrn_reflns_av_unetI/netI 0.0765
_diffrn_reflns_Laue_measured_fraction_full 0.982
_diffrn_reflns_Laue_measured_fraction_max 0.982
_diffrn_reflns_limit_h_max 9
_diffrn_reflns_limit_h_min -9
_diffrn_reflns_limit_k_max 15
_diffrn_reflns_limit_k_min -16
_diffrn_reflns_limit_l_max 16
_diffrn_reflns_limit_l_min -16
_diffrn_reflns_number 8991
_diffrn_reflns_point_group_measured_fraction_full 0.982
_diffrn_reflns_point_group_measured_fraction_max 0.982
_diffrn_reflns_theta_full 25.050
_diffrn_reflns_theta_max 25.050
_diffrn_reflns_theta_min 1.631
_exptl_absorpt_coefficient_mu 0.558
_exptl_absorpt_correction_type none
_exptl_crystal_density_diffrn 1.576
_exptl_crystal_density_meas 1.576
_exptl_crystal_description block
_exptl_crystal_F_000 642
_exptl_crystal_size_max 0.120
_exptl_crystal_size_mid 0.100
_exptl_crystal_size_min 0.100
_refine_diff_density_max 0.773
_refine_diff_density_min -0.601
_refine_diff_density_rms 0.129
_refine_ls_extinction_coef 0.0031(19)
_refine_ls_extinction_expression Fc^*^=kFc[1+0.001xFc^2^\l^3^/sin(2\q)]^-1/4^
_refine_ls_extinction_method 'SHELXL-2014/7 (Sheldrick 2014'
_refine_ls_goodness_of_fit_ref 1.057
_refine_ls_hydrogen_treatment constr
_refine_ls_matrix_type full
_refine_ls_number_parameters 353
_refine_ls_number_reflns 4528
_refine_ls_number_restraints 0
_refine_ls_restrained_S_all 1.057
_refine_ls_R_factor_all 0.0873
_refine_ls_R_factor_gt 0.0695
_refine_ls_shift/su_max 0.000
_refine_ls_shift/su_mean 0.000
_refine_ls_structure_factor_coef Fsqd
_refine_ls_weighting_details 'w=1/[\s^2^(Fo^2^)+(0.0959P)^2^+4.9585P] where P=(Fo^2^+2Fc^2^)/3'
_refine_ls_weighting_scheme calc
_refine_ls_wR_factor_gt 0.1896
_refine_ls_wR_factor_ref 0.2048
_reflns_Friedel_coverage 0.000
_reflns_number_gt 3589
_reflns_number_total 4528
_reflns_threshold_expression 'I > 2\s(I)'
_cod_data_source_file c8ob01258j2.cif
_cod_data_source_block mo_170523K_0m
_cod_depositor_comments 'Adding full bibliography for 7156311--7156312.cif.'
_cod_original_cell_volume 1304.4(7)
_cod_original_formula_sum 'C23.50 H28 Cl3 N3 O6 S2'
_cod_database_code 7156311
_shelx_shelxl_version_number 2014/7
_shelx_space_group_comment
; 
The symmetry employed for this shelxl refinement is uniquely defined 
by the following loop, which should always be used as a source of 
symmetry information in preference to the above space-group names. 
They are only intended as comments. 
;
_shelx_estimated_absorpt_t_min 0.936
_shelx_estimated_absorpt_t_max 0.946

loop_
_space_group_symop_operation_xyz
'x, y, z'
'-x, -y, -z'

loop_
_atom_site_label
_atom_site_type_symbol
_atom_site_fract_x
_atom_site_fract_y
_atom_site_fract_z
_atom_site_U_iso_or_equiv
_atom_site_adp_type
_atom_site_occupancy
_atom_site_site_symmetry_order
_atom_site_calc_flag
_atom_site_refinement_flags_posn
_atom_site_refinement_flags_adp
_atom_site_refinement_flags_occupancy
_atom_site_disorder_assembly
_atom_site_disorder_group
C1 C 0.6410(7) 0.7744(4) 0.2409(4) 0.0201(11) Uani 1 1 d . . . . .
H1A H 0.7378 0.8476 0.2839 0.024 Uiso 1 1 calc R U . . .
H1B H 0.6579 0.7221 0.2799 0.024 Uiso 1 1 calc R U . . .
C2 C 0.4564(7) 0.7810(4) 0.2299(4) 0.0167(11) Uani 1 1 d . . . . .
H2A H 0.4490 0.8073 0.3017 0.020 Uiso 1 1 calc R U . . .
H2B H 0.4387 0.8339 0.1918 0.020 Uiso 1 1 calc R U . . .
C3 C 0.3319(7) 0.6354(4) 0.0644(4) 0.0186(11) Uani 1 1 d . . . . .
H3A H 0.3098 0.6857 0.0239 0.022 Uiso 1 1 calc R U . . .
H3B H 0.2395 0.5606 0.0227 0.022 Uiso 1 1 calc R U . . .
C4 C 0.5217(7) 0.6351(4) 0.0789(4) 0.0220(12) Uani 1 1 d . . . . .
H4A H 0.5396 0.5808 0.1150 0.026 Uiso 1 1 calc R U . . .
H4B H 0.5327 0.6116 0.0077 0.026 Uiso 1 1 calc R U . . .
C5 C 0.1293(7) 0.6729(4) 0.1536(4) 0.0175(11) Uani 1 1 d . . . . .
H5A H 0.0386 0.6014 0.1016 0.021 Uiso 1 1 calc R U . . .
H5B H 0.1178 0.7308 0.1214 0.021 Uiso 1 1 calc R U . . .
C6 C 0.0816(7) 0.6935(4) 0.2547(4) 0.0155(10) Uani 1 1 d . . . . .
H6A H 0.1716 0.7652 0.3068 0.019 Uiso 1 1 calc R U . . .
H6B H -0.0410 0.6983 0.2370 0.019 Uiso 1 1 calc R U . . .
C7 C 0.2283(7) 0.6297(4) 0.3976(4) 0.0151(10) Uani 1 1 d . . . . .
C8 C 0.2189(7) 0.5422(4) 0.4476(4) 0.0145(10) Uani 1 1 d . . . . .
C9 C 0.3589(7) 0.5630(4) 0.5403(4) 0.0153(10) Uani 1 1 d . . . . .
H9 H 0.4585 0.6322 0.5711 0.018 Uiso 1 1 calc R U . . .
C10 C 0.3529(7) 0.4809(4) 0.5891(4) 0.0168(10) Uani 1 1 d . . . . .
H10 H 0.4477 0.4959 0.6543 0.020 Uiso 1 1 calc R U . . .
C11 C 0.2144(7) 0.3803(4) 0.5450(4) 0.0151(10) Uani 1 1 d . . . . .
H11 H 0.2154 0.3261 0.5792 0.018 Uiso 1 1 calc R U . . .
C12 C 0.0682(6) 0.3550(4) 0.4485(4) 0.0131(10) Uani 1 1 d . . . . .
C13 C -0.0858(7) 0.2528(4) 0.3967(4) 0.0138(10) Uani 1 1 d . . . . .
C14 C -0.2264(7) 0.2391(4) 0.3062(4) 0.0158(10) Uani 1 1 d . . . . .
H14 H -0.3283 0.1711 0.2737 0.019 Uiso 1 1 calc R U . . .
C15 C -0.2210(7) 0.3229(4) 0.2624(4) 0.0170(10) Uani 1 1 d . . . . .
H15 H -0.3199 0.3124 0.2010 0.020 Uiso 1 1 calc R U . . .
C16 C -0.0729(7) 0.4219(4) 0.3071(4) 0.0133(10) Uani 1 1 d . . . . .
C17 C -0.0726(7) 0.5096(4) 0.2595(4) 0.0138(10) Uani 1 1 d . . . . .
C18 C 0.0723(6) 0.4392(4) 0.4002(4) 0.0116(10) Uani 1 1 d . . . . .
C19 C 0.2267(6) 0.1322(4) 0.4377(4) 0.0139(10) Uani 1 1 d . . . . .
H19A H 0.2555 0.1518 0.5162 0.017 Uiso 1 1 calc R U . . .
H19B H 0.2744 0.2008 0.4209 0.017 Uiso 1 1 calc R U . . .
C20 C 0.3202(7) 0.0541(4) 0.4022(4) 0.0166(10) Uani 1 1 d . . . . .
H20A H 0.2682 -0.0157 0.4161 0.020 Uiso 1 1 calc R U . . .
H20B H 0.4530 0.0878 0.4448 0.020 Uiso 1 1 calc R U . . .
C21 C 0.0416(7) -0.0298(5) 0.2162(4) 0.0255(12) Uani 1 1 d . . . . .
H21A H -0.0072 -0.0502 0.1372 0.031 Uiso 1 1 calc R U . . .
H21B H -0.0011 -0.0973 0.2355 0.031 Uiso 1 1 calc R U . . .
C22 C -0.0334(7) 0.0523(4) 0.2649(4) 0.0162(10) Uani 1 1 d . . . . .
H22A H 0.0103 0.1203 0.2464 0.019 Uiso 1 1 calc R U . . .
H22B H -0.1690 0.0208 0.2342 0.019 Uiso 1 1 calc R U . . .
C23 C 0.8159(8) 0.7436(5) 0.9134(5) 0.0305(13) Uani 1 1 d . . . . .
H23A H 0.7370 0.7667 0.8621 0.037 Uiso 1 1 calc R U . . .
H23B H 0.7801 0.7513 0.9779 0.037 Uiso 1 1 calc R U . . .
Cl1 Cl 1.0479(2) 0.83091(12) 0.94993(11) 0.0330(4) Uani 1 1 d . . . . .
Cl2 Cl 0.7790(2) 0.60454(12) 0.85466(12) 0.0330(4) Uani 1 1 d . . . . .
C24 C 0.4925(17) 0.9865(10) 0.9478(9) 0.030(3) Uani 0.5 1 d . . P A -1
H24A H 0.5903 1.0270 0.9246 0.036 Uiso 0.5 1 calc R U P A -1
H24B H 0.3839 0.9400 0.8830 0.036 Uiso 0.5 1 calc R U P A -1
Cl3 Cl 0.5690(5) 0.9012(3) 1.0147(3) 0.0294(9) Uani 0.5 1 d . . P A -1
Cl4 Cl 0.4351(5) 1.0808(3) 1.0289(3) 0.0338(9) Uani 0.5 1 d . . P A -1
N1 N 0.3124(6) 0.6716(3) 0.1697(3) 0.0150(9) Uani 1 1 d . . . . .
N2 N 0.0808(6) 0.6073(3) 0.3052(3) 0.0144(9) Uani 1 1 d . . . . .
N3 N 0.0257(5) 0.0798(3) 0.3827(3) 0.0119(8) Uani 1 1 d . . . . .
O1 O 0.6610(5) 0.7397(3) 0.1400(3) 0.0200(8) Uani 1 1 d . . . . .
O2 O 0.3560(5) 0.7184(3) 0.4344(3) 0.0201(8) Uani 1 1 d . . . . .
O3 O -0.2000(5) 0.4987(3) 0.1821(3) 0.0188(8) Uani 1 1 d . . . . .
O4 O -0.0204(5) 0.1634(3) 0.5487(3) 0.0150(7) Uani 1 1 d . . . . .
O5 O -0.2864(4) 0.0574(3) 0.3829(3) 0.0173(8) Uani 1 1 d . . . . .
O6 O 0.3430(5) 0.1348(4) 0.2440(3) 0.0389(12) Uani 1 1 d . . . . .
S1 S -0.10070(16) 0.13298(9) 0.43554(9) 0.0124(3) Uani 1 1 d . . . . .
S2 S 0.28897(18) 0.02554(13) 0.26215(11) 0.0245(4) Uani 1 1 d . . . . .

loop_
_atom_site_aniso_label
_atom_site_aniso_U_11
_atom_site_aniso_U_22
_atom_site_aniso_U_33
_atom_site_aniso_U_23
_atom_site_aniso_U_13
_atom_site_aniso_U_12
C1 0.015(3) 0.015(3) 0.024(3) 0.005(2) 0.004(2) 0.000(2)
C2 0.020(3) 0.011(2) 0.018(2) 0.005(2) 0.005(2) 0.004(2)
C3 0.018(3) 0.017(3) 0.016(2) 0.001(2) 0.004(2) 0.005(2)
C4 0.022(3) 0.016(3) 0.030(3) 0.006(2) 0.014(2) 0.006(2)
C5 0.018(3) 0.019(3) 0.018(2) 0.010(2) 0.003(2) 0.010(2)
C6 0.018(3) 0.011(2) 0.025(3) 0.010(2) 0.012(2) 0.009(2)
C7 0.013(3) 0.013(2) 0.018(2) 0.002(2) 0.008(2) 0.004(2)
C8 0.013(2) 0.016(2) 0.017(2) 0.004(2) 0.009(2) 0.007(2)
C9 0.011(2) 0.017(2) 0.019(2) 0.005(2) 0.007(2) 0.006(2)
C10 0.014(3) 0.021(3) 0.017(2) 0.006(2) 0.004(2) 0.009(2)
C11 0.015(3) 0.018(3) 0.016(2) 0.005(2) 0.008(2) 0.009(2)
C12 0.010(2) 0.017(2) 0.016(2) 0.006(2) 0.0074(19) 0.007(2)
C13 0.014(2) 0.013(2) 0.019(2) 0.0057(19) 0.009(2) 0.008(2)
C14 0.013(2) 0.013(2) 0.021(3) 0.003(2) 0.007(2) 0.004(2)
C15 0.012(2) 0.020(3) 0.017(2) 0.005(2) 0.002(2) 0.008(2)
C16 0.012(2) 0.015(2) 0.017(2) 0.0048(19) 0.008(2) 0.008(2)
C17 0.013(2) 0.015(2) 0.014(2) 0.0033(19) 0.004(2) 0.007(2)
C18 0.010(2) 0.015(2) 0.015(2) 0.0047(19) 0.0094(19) 0.009(2)
C19 0.005(2) 0.017(2) 0.018(2) 0.004(2) 0.0025(19) 0.0040(19)
C20 0.015(3) 0.020(3) 0.020(3) 0.010(2) 0.009(2) 0.010(2)
C21 0.020(3) 0.024(3) 0.028(3) -0.004(2) 0.010(2) 0.010(2)
C22 0.013(2) 0.018(3) 0.020(3) 0.004(2) 0.005(2) 0.012(2)
C23 0.026(3) 0.036(3) 0.040(3) 0.018(3) 0.015(3) 0.018(3)
Cl1 0.0330(8) 0.0347(8) 0.0296(8) 0.0170(6) 0.0095(6) 0.0066(7)
Cl2 0.0327(8) 0.0300(8) 0.0335(8) 0.0067(6) 0.0098(6) 0.0120(6)
C24 0.030(6) 0.039(7) 0.024(6) 0.013(5) 0.009(5) 0.017(6)
Cl3 0.0291(17) 0.0328(19) 0.029(2) 0.0137(16) 0.0055(16) 0.0171(14)
Cl4 0.0313(19) 0.0265(19) 0.040(2) 0.0029(17) 0.0088(19) 0.0146(15)
N1 0.015(2) 0.015(2) 0.016(2) 0.0055(17) 0.0059(17) 0.0064(18)
N2 0.013(2) 0.015(2) 0.017(2) 0.0061(17) 0.0050(17) 0.0078(17)
N3 0.008(2) 0.014(2) 0.018(2) 0.0045(17) 0.0061(16) 0.0083(16)
O1 0.0189(19) 0.0189(18) 0.0242(19) 0.0065(15) 0.0098(16) 0.0081(16)
O2 0.0199(19) 0.0143(18) 0.0232(19) 0.0066(15) 0.0060(16) 0.0035(16)
O3 0.0143(18) 0.0246(19) 0.0189(18) 0.0100(15) 0.0028(15) 0.0094(15)
O4 0.0143(18) 0.0156(17) 0.0271(19) 0.0134(15) 0.0148(15) 0.0107(14)
O5 0.0093(17) 0.0171(18) 0.033(2) 0.0124(15) 0.0124(15) 0.0067(14)
O6 0.017(2) 0.068(3) 0.045(3) 0.042(2) 0.0156(19) 0.013(2)
S1 0.0103(6) 0.0119(6) 0.0212(6) 0.0081(5) 0.0095(5) 0.0074(5)
S2 0.0151(7) 0.0397(8) 0.0225(7) 0.0049(6) 0.0093(5) 0.0168(6)

loop_
_atom_type_symbol
_atom_type_description
_atom_type_scat_dispersion_real
_atom_type_scat_dispersion_imag
_atom_type_scat_source
C C 0.0033 0.0016 'International Tables Vol C Tables 4.2.6.8 and 6.1.1.4'
H H 0.0000 0.0000 'International Tables Vol C Tables 4.2.6.8 and 6.1.1.4'
N N 0.0061 0.0033 'International Tables Vol C Tables 4.2.6.8 and 6.1.1.4'
O O 0.0106 0.0060 'International Tables Vol C Tables 4.2.6.8 and 6.1.1.4'
S S 0.1246 0.1234 'International Tables Vol C Tables 4.2.6.8 and 6.1.1.4'
Cl Cl 0.1484 0.1585 'International Tables Vol C Tables 4.2.6.8 and 6.1.1.4'

loop_
_geom_angle_atom_site_label_1
_geom_angle_atom_site_label_2
_geom_angle_atom_site_label_3
_geom_angle
O1 C1 C2 112.2(4)
O1 C1 H1A 109.2
C2 C1 H1A 109.2
O1 C1 H1B 109.2
C2 C1 H1B 109.2
H1A C1 H1B 107.9
N1 C2 C1 109.4(4)
N1 C2 H2A 109.8
C1 C2 H2A 109.8
N1 C2 H2B 109.8
C1 C2 H2B 109.8
H2A C2 H2B 108.2
N1 C3 C4 110.2(4)
N1 C3 H3A 109.6
C4 C3 H3A 109.6
N1 C3 H3B 109.6
C4 C3 H3B 109.6
H3A C3 H3B 108.1
O1 C4 C3 112.5(4)
O1 C4 H4A 109.1
C3 C4 H4A 109.1
O1 C4 H4B 109.1
C3 C4 H4B 109.1
H4A C4 H4B 107.8
N1 C5 C6 114.6(4)
N1 C5 H5A 108.6
C6 C5 H5A 108.6
N1 C5 H5B 108.6
C6 C5 H5B 108.6
H5A C5 H5B 107.6
N2 C6 C5 113.3(4)
N2 C6 H6A 108.9
C5 C6 H6A 108.9
N2 C6 H6B 108.9
C5 C6 H6B 108.9
H6A C6 H6B 107.7
O2 C7 N2 120.5(4)
O2 C7 C8 122.6(4)
N2 C7 C8 116.8(4)
C9 C8 C18 120.8(4)
C9 C8 C7 118.3(4)
C18 C8 C7 120.9(4)
C8 C9 C10 119.2(5)
C8 C9 H9 120.4
C10 C9 H9 120.4
C11 C10 C9 121.4(5)
C11 C10 H10 119.3
C9 C10 H10 119.3
C10 C11 C12 121.1(4)
C10 C11 H11 119.4
C12 C11 H11 119.4
C11 C12 C13 125.6(4)
C11 C12 C18 117.4(4)
C13 C12 C18 117.0(4)
C14 C13 C12 120.8(4)
C14 C13 S1 115.8(4)
C12 C13 S1 123.2(4)
C15 C14 C13 121.0(5)
C15 C14 H14 119.5
C13 C14 H14 119.5
C14 C15 C16 120.5(5)
C14 C15 H15 119.7
C16 C15 H15 119.7
C15 C16 C18 119.9(4)
C15 C16 C17 119.1(4)
C18 C16 C17 120.9(4)
O3 C17 N2 120.2(4)
O3 C17 C16 122.3(4)
N2 C17 C16 117.5(4)
C8 C18 C16 119.3(4)
C8 C18 C12 120.0(4)
C16 C18 C12 120.7(4)
N3 C19 C20 110.6(4)
N3 C19 H19A 109.5
C20 C19 H19A 109.5
N3 C19 H19B 109.5
C20 C19 H19B 109.5
H19A C19 H19B 108.1
C19 C20 S2 111.3(3)
C19 C20 H20A 109.4
S2 C20 H20A 109.4
C19 C20 H20B 109.4
S2 C20 H20B 109.4
H20A C20 H20B 108.0
C22 C21 S2 111.9(4)
C22 C21 H21A 109.2
S2 C21 H21A 109.2
C22 C21 H21B 109.2
S2 C21 H21B 109.2
H21A C21 H21B 107.9
N3 C22 C21 111.3(4)
N3 C22 H22A 109.4
C21 C22 H22A 109.4
N3 C22 H22B 109.4
C21 C22 H22B 109.4
H22A C22 H22B 108.0
Cl1 C23 Cl2 112.0(3)
Cl1 C23 H23A 109.2
Cl2 C23 H23A 109.2
Cl1 C23 H23B 109.2
Cl2 C23 H23B 109.2
H23A C23 H23B 107.9
Cl4 C24 Cl3 112.3(6)
Cl4 C24 H24A 109.1
Cl3 C24 H24A 109.1
Cl4 C24 H24B 109.1
Cl3 C24 H24B 109.1
H24A C24 H24B 107.9
C5 N1 C2 112.1(4)
C5 N1 C3 109.2(4)
C2 N1 C3 107.6(4)
C17 N2 C7 124.3(4)
C17 N2 C6 117.0(4)
C7 N2 C6 118.7(4)
C19 N3 C22 114.1(4)
C19 N3 S1 117.1(3)
C22 N3 S1 113.5(3)
C4 O1 C1 108.8(4)
O5 S1 O4 119.4(2)
O5 S1 N3 107.1(2)
O4 S1 N3 107.5(2)
O5 S1 C13 106.6(2)
O4 S1 C13 110.0(2)
N3 S1 C13 105.3(2)
O6 S2 C20 106.3(3)
O6 S2 C21 106.0(3)
C20 S2 C21 95.5(2)

loop_
_geom_bond_atom_site_label_1
_geom_bond_atom_site_label_2
_geom_bond_distance
C1 O1 1.422(6)
C1 C2 1.503(7)
C1 H1A 0.9900
C1 H1B 0.9900
C2 N1 1.470(6)
C2 H2A 0.9900
C2 H2B 0.9900
C3 N1 1.477(6)
C3 C4 1.508(7)
C3 H3A 0.9900
C3 H3B 0.9900
C4 O1 1.417(6)
C4 H4A 0.9900
C4 H4B 0.9900
C5 N1 1.455(6)
C5 C6 1.519(7)
C5 H5A 0.9900
C5 H5B 0.9900
C6 N2 1.471(6)
C6 H6A 0.9900
C6 H6B 0.9900
C7 O2 1.218(6)
C7 N2 1.400(6)
C7 C8 1.478(7)
C8 C9 1.374(7)
C8 C18 1.409(7)
C9 C10 1.404(7)
C9 H9 0.9500
C10 C11 1.359(7)
C10 H10 0.9500
C11 C12 1.421(7)
C11 H11 0.9500
C12 C13 1.432(7)
C12 C18 1.426(7)
C13 C14 1.384(7)
C13 S1 1.784(5)
C14 C15 1.382(7)
C14 H14 0.9500
C15 C16 1.381(7)
C15 H15 0.9500
C16 C18 1.414(7)
C16 C17 1.465(7)
C17 O3 1.220(6)
C17 N2 1.392(6)
C19 N3 1.478(6)
C19 C20 1.536(7)
C19 H19A 0.9900
C19 H19B 0.9900
C20 S2 1.798(5)
C20 H20A 0.9900
C20 H20B 0.9900
C21 C22 1.521(7)
C21 S2 1.804(6)
C21 H21A 0.9900
C21 H21B 0.9900
C22 N3 1.479(6)
C22 H22A 0.9900
C22 H22B 0.9900
C23 Cl1 1.770(6)
C23 Cl2 1.763(6)
C23 H23A 0.9900
C23 H23B 0.9900
C24 Cl4 1.746(12)
C24 Cl3 1.767(12)
C24 H24A 0.9900
C24 H24B 0.9900
N3 S1 1.638(4)
O4 S1 1.422(4)
O5 S1 1.428(4)
O6 S2 1.497(5)

loop_
_geom_hbond_atom_site_label_D
_geom_hbond_atom_site_label_H
_geom_hbond_atom_site_label_A
_geom_hbond_distance_DH
_geom_hbond_distance_HA
_geom_hbond_distance_DA
_geom_hbond_angle_DHA
_geom_hbond_site_symmetry_A
C24 H24A S2 0.99 2.98 3.742(12) 134.8 2_666
C24 H24A Cl1 0.99 2.81 3.509(13) 128.5 2_777
C23 H23A O6 0.99 2.27 3.214(7) 159.3 2_666
C23 H23B O1 0.99 2.65 3.633(7) 171.5 1_556
C22 H22B Cl3 0.99 2.94 3.688(6) 133.0 1_444
C22 H22A Cl1 0.99 2.85 3.610(5) 133.9 2_666
C21 H21A Cl1 0.99 2.92 3.725(6) 139.5 1_444
C20 H20B O5 0.99 2.58 3.268(6) 126.4 1_655
C20 H20B O2 0.99 2.51 3.233(6) 129.6 2_666
C20 H20A O4 0.99 2.60 3.525(6) 154.7 2_556
C14 H14 O6 0.95 2.48 3.161(6) 128.9 1_455
C5 H5B Cl1 0.99 2.96 3.893(5) 157.5 1_454
C5 H5A O3 0.99 2.66 3.168(6) 112.3 .
C3 H3B O3 0.99 2.64 3.168(6) 113.7 2_565
C2 H2A O2 0.99 2.53 3.313(6) 135.7 .

loop_
_geom_torsion_atom_site_label_1
_geom_torsion_atom_site_label_2
_geom_torsion_atom_site_label_3
_geom_torsion_atom_site_label_4
_geom_torsion
O1 C1 C2 N1 61.0(5)
N1 C3 C4 O1 -58.1(5)
N1 C5 C6 N2 -62.7(6)
O2 C7 C8 C9 1.1(7)
N2 C7 C8 C9 -178.0(4)
O2 C7 C8 C18 -177.6(5)
N2 C7 C8 C18 3.4(7)
C18 C8 C9 C10 -1.2(7)
C7 C8 C9 C10 -179.9(4)
C8 C9 C10 C11 1.8(8)
C9 C10 C11 C12 -1.1(8)
C10 C11 C12 C13 -178.7(5)
C10 C11 C12 C18 -0.2(7)
C11 C12 C13 C14 176.1(5)
C18 C12 C13 C14 -2.4(7)
C11 C12 C13 S1 -9.6(7)
C18 C12 C13 S1 172.0(3)
C12 C13 C14 C15 1.0(7)
S1 C13 C14 C15 -173.7(4)
C13 C14 C15 C16 1.1(8)
C14 C15 C16 C18 -1.7(7)
C14 C15 C16 C17 -179.2(5)
C15 C16 C17 O3 0.9(7)
C18 C16 C17 O3 -176.6(5)
C15 C16 C17 N2 -178.5(4)
C18 C16 C17 N2 4.0(7)
C9 C8 C18 C16 177.6(4)
C7 C8 C18 C16 -3.8(7)
C9 C8 C18 C12 -0.1(7)
C7 C8 C18 C12 178.5(4)
C15 C16 C18 C8 -177.4(4)
C17 C16 C18 C8 0.0(7)
C15 C16 C18 C12 0.3(7)
C17 C16 C18 C12 177.7(4)
C11 C12 C18 C8 0.8(7)
C13 C12 C18 C8 179.4(4)
C11 C12 C18 C16 -176.9(4)
C13 C12 C18 C16 1.7(7)
N3 C19 C20 S2 64.3(4)
S2 C21 C22 N3 -62.7(5)
C6 C5 N1 C2 -68.9(5)
C6 C5 N1 C3 172.0(4)
C1 C2 N1 C5 -178.4(4)
C1 C2 N1 C3 -58.4(5)
C4 C3 N1 C5 179.1(4)
C4 C3 N1 C2 57.2(5)
O3 C17 N2 C7 176.1(5)
C16 C17 N2 C7 -4.5(7)
O3 C17 N2 C6 -1.1(7)
C16 C17 N2 C6 178.3(4)
O2 C7 N2 C17 -178.2(5)
C8 C7 N2 C17 0.9(7)
O2 C7 N2 C6 -1.0(7)
C8 C7 N2 C6 178.0(4)
C5 C6 N2 C17 -78.4(5)
C5 C6 N2 C7 104.2(5)
C20 C19 N3 C22 -62.2(5)
C20 C19 N3 S1 161.7(3)
C21 C22 N3 C19 61.6(5)
C21 C22 N3 S1 -160.7(4)
C3 C4 O1 C1 57.1(5)
C2 C1 O1 C4 -58.7(5)
C19 N3 S1 O5 -168.6(3)
C22 N3 S1 O5 55.1(4)
C19 N3 S1 O4 -39.1(4)
C22 N3 S1 O4 -175.4(3)
C19 N3 S1 C13 78.2(4)
C22 N3 S1 C13 -58.1(4)
C14 C13 S1 O5 -18.0(4)
C12 C13 S1 O5 167.4(4)
C14 C13 S1 O4 -148.8(4)
C12 C13 S1 O4 36.5(5)
C14 C13 S1 N3 95.6(4)
C12 C13 S1 N3 -79.1(4)
C19 C20 S2 O6 50.3(4)
C19 C20 S2 C21 -58.1(4)
C22 C21 S2 O6 -51.2(5)
C22 C21 S2 C20 57.5(4)
